data_2106094
loop_
_publ_author_name
'Johnson, Q.'
'Wood, D.H.'
'Smith, G.S.'

_publ_section_title
;
 The crystal structure of Pu3 Zn22
;
_journal_name_full 'Acta Crystallographica B (24,1968-38,1982)'
_journal_page_first 480
_journal_page_last 484
_journal_volume 24
_journal_year 1968
_chemical_formula_sum 'Pu3 Zn22'
_space_group_IT_number 141
_symmetry_space_group_name_Hall 'I 4bw 2bw -1bw'
_symmetry_space_group_name_H-M 'I 41/a m d :1'
_cell_angle_alpha 90
_cell_angle_beta 90
_cell_angle_gamma 90
_cell_formula_units_Z 4
_cell_length_a 8.85
_cell_length_b 8.85
_cell_length_c 21.18
_cell_volume 1658.871
_citation_journal_id_ASTM ACBCAR
_cod_data_source_file Johnson_ACBCAR_1968_1907.cif
_cod_data_source_block Pu3Zn22
_cod_original_sg_symbol_Hall '-I 4bd 2 (x+1/2,y+1/4,z+1/8)'
_cod_database_code 2106094

loop_
_symmetry_equiv_pos_as_xyz
x,y,z
-y,x+1/2,z+1/4
-x+1/2,-y+1/2,z+1/2
y+1/2,-x,z+3/4
x,-y+1/2,-z+1/4
y+1/2,x+1/2,-z+1/2
-x+1/2,y,-z+3/4
-y,-x,-z
-x,-y+1/2,-z+1/4
y,-x,-z
x-1/2,y,-z-1/4
-y-1/2,x+1/2,-z-1/2
-x,y,z
-y-1/2,-x,z-1/4
x-1/2,-y+1/2,z-1/2
y,x+1/2,z+1/4
x+1/2,y+1/2,z+1/2
-y+1/2,x+1,z+3/4
-x+1,-y+1,z+1
y+1,-x+1/2,z+5/4
x+1/2,-y+1,-z+3/4
y+1,x+1,-z+1
-x+1,y+1/2,-z+5/4
-y+1/2,-x+1/2,-z+1/2
-x+1/2,-y+1,-z+3/4
y+1/2,-x+1/2,-z+1/2
x,y+1/2,-z+1/4
-y,x+1,-z
-x+1/2,y+1/2,z+1/2
-y,-x+1/2,z+1/4
x,-y+1,z
y+1/2,x+1,z+3/4

loop_
_atom_site_label
_atom_site_type_symbol
_atom_site_fract_x
_atom_site_fract_y
_atom_site_fract_z
_atom_site_occupancy
_atom_site_U_iso_or_equiv
Zn5 Zn 0.2413 0.2309 0.1853 1 0.0
Zn2 Zn 0 0.2204 0.0018 1 0.0
Zn4 Zn 0 0.1526 0.3625 1 0.0
Zn1 Zn 0 0.25 0.625 1 0.0
Pu1 Pu 0 0 0.5 1 0.0
Zn3 Zn 0 0.1475 0.7515 1 0.0
Pu2 Pu 0 0 0.1217 1 0.0
